data_4325191
loop_
_publ_author_name
'Su-Yun Zhang'
'Jiang-Gao Mao'

_publ_section_title
;
 Syntheses, Crystal Structures, Magnetic and Luminescent Properties of two
 Classes of Molybdenum(VI) Rich Quaternary Lanthanide Selenites
;
_journal_name_full 'Inorganic Chemistry'
_journal_page_first 4934
_journal_page_last 4943
_journal_paper_doi 10.1021/ic200149y
_journal_volume 50
_journal_year 2011
_chemical_formula_moiety 'H7 La4 Mo9.50 O46 Se4'
_chemical_formula_sum 'H7 La4 Mo9.5 O46 Se4'
_chemical_formula_weight 2525.97
_chemical_name_systematic
; 
 ? 
;
_space_group_IT_number 2
_symmetry_cell_setting triclinic
_symmetry_space_group_name_Hall '-P 1'
_symmetry_space_group_name_H-M 'P -1'
_atom_sites_solution_hydrogens geom
_atom_sites_solution_primary direct
_atom_sites_solution_secondary difmap
_audit_creation_method SHELXL-97
_cell_angle_alpha 95.908(7)
_cell_angle_beta 95.323(6)
_cell_angle_gamma 90.022(9)
_cell_formula_units_Z 1
_cell_length_a 6.980(2)
_cell_length_b 7.349(3)
_cell_length_c 18.123(6)
_cell_measurement_reflns_used 2171
_cell_measurement_temperature 293(2)
_cell_measurement_theta_max 27.4835
_cell_measurement_theta_min 2.2694
_cell_volume 920.7(6)
_computing_structure_refinement 'SHELXL-97 (Sheldrick, 1997)'
_computing_structure_solution 'SHELXS-97 (Sheldrick, 1990)'
_diffrn_ambient_temperature 293(2)
_diffrn_measured_fraction_theta_full 0.942
_diffrn_measured_fraction_theta_max 0.942
_diffrn_measurement_device_type 'Saturn70 (4x4 bin mode)'
_diffrn_measurement_method CCD_Profile_fitting
_diffrn_radiation_monochromator graphite
_diffrn_radiation_source 'fine-focus sealed tube'
_diffrn_radiation_type MoK\a
_diffrn_radiation_wavelength 0.71073
_diffrn_reflns_av_R_equivalents 0.0305
_diffrn_reflns_av_sigmaI/netI 0.0551
_diffrn_reflns_limit_h_max 6
_diffrn_reflns_limit_h_min -8
_diffrn_reflns_limit_k_max 8
_diffrn_reflns_limit_k_min -8
_diffrn_reflns_limit_l_max 21
_diffrn_reflns_limit_l_min -21
_diffrn_reflns_number 5427
_diffrn_reflns_theta_full 25.00
_diffrn_reflns_theta_max 25.00
_diffrn_reflns_theta_min 2.79
_diffrn_standards_decay_% <1.0
_exptl_absorpt_coefficient_mu 11.736
_exptl_absorpt_correction_T_max 1.0000
_exptl_absorpt_correction_T_min 0.7774
_exptl_absorpt_correction_type multi-scan
_exptl_crystal_colour colorless
_exptl_crystal_density_diffrn 4.556
_exptl_crystal_description prism
_exptl_crystal_F_000 1138
_exptl_crystal_size_max 0.13
_exptl_crystal_size_mid 0.05
_exptl_crystal_size_min 0.02
_refine_diff_density_max 3.699
_refine_diff_density_min -1.055
_refine_diff_density_rms 0.245
_refine_ls_extinction_method none
_refine_ls_goodness_of_fit_ref 1.011
_refine_ls_hydrogen_treatment constr
_refine_ls_matrix_type full
_refine_ls_number_parameters 289
_refine_ls_number_reflns 3053
_refine_ls_number_restraints 6
_refine_ls_restrained_S_all 1.010
_refine_ls_R_factor_all 0.0406
_refine_ls_R_factor_gt 0.0313
_refine_ls_shift/su_max 0.000
_refine_ls_shift/su_mean 0.000
_refine_ls_structure_factor_coef Fsqd
_refine_ls_weighting_details 'calc w=1/[\s^2^(Fo^2^)+(0.0305P)^2^+0.0000P] where P=(Fo^2^+2Fc^2^)/3'
_refine_ls_weighting_scheme calc
_refine_ls_wR_factor_gt 0.0675
_refine_ls_wR_factor_ref 0.0699
_reflns_number_gt 2503
_reflns_number_total 3053
_reflns_threshold_expression >2sigma(I)
_cod_data_source_file ic200149y_si_002_1.cif
_cod_data_source_block H3La4Mo9.5O32(SeO3)4(H2O)2
_cod_original_cell_volume 920.6(5)
_cod_original_formula_sum 'H7 La4 Mo9.50 O46 Se4'
_cod_database_code 4325191

loop_
_symmetry_equiv_pos_as_xyz
'x, y, z'
'-x, -y, -z'

loop_
_atom_site_label
_atom_site_type_symbol
_atom_site_fract_x
_atom_site_fract_y
_atom_site_fract_z
_atom_site_U_iso_or_equiv
_atom_site_adp_type
_atom_site_occupancy
_atom_site_symmetry_multiplicity
_atom_site_calc_flag
_atom_site_refinement_flags
La1 La 0.90526(7) 0.25848(6) 0.03333(3) 0.00642(13) Uani 1 1 d .
La2 La 0.95047(7) -0.16967(7) 0.30955(3) 0.00715(13) Uani 1 1 d .
Mo1 Mo 0.46359(11) 0.28214(11) 0.12941(4) 0.00986(19) Uani 1 1 d .
Mo2 Mo 0.47388(10) 0.06566(9) 0.27981(4) 0.00477(17) Uani 1 1 d .
Mo3 Mo 0.47539(10) -0.42166(10) 0.27902(4) 0.00557(17) Uani 1 1 d .
Mo4 Mo 0.30194(14) -0.38005(13) 0.47578(5) 0.0055(2) Uani 0.75 1 d P
Mo5 Mo 0.69333(10) -0.12002(10) 0.51993(4) 0.00752(18) Uani 1 1 d .
Se1 Se 1.22986(12) 0.22538(11) -0.09563(5) 0.00651(19) Uani 1 1 d .
Se2 Se 0.90095(12) 0.31471(11) 0.25066(5) 0.00693(19) Uani 1 1 d .
O1 O 1.0806(9) 0.2031(8) -0.1752(3) 0.0150(15) Uani 1 1 d .
O2 O 1.1307(8) 0.4114(7) -0.0468(3) 0.0086(13) Uani 1 1 d U
O3 O 1.1325(8) 0.0663(7) -0.0469(3) 0.0105(13) Uani 1 1 d .
O4 O 0.7927(8) 0.5125(7) 0.2852(3) 0.0107(13) Uani 1 1 d .
O5 O 0.7979(8) 0.2905(8) 0.1609(3) 0.0090(13) Uani 1 1 d .
O6 O 0.7932(8) 0.1382(8) 0.2873(3) 0.0105(13) Uani 1 1 d .
O7 O 0.5058(8) 0.5342(7) 0.1619(3) 0.0074(13) Uani 1 1 d .
O8 O 0.5448(8) 0.2591(8) 0.0409(3) 0.0135(14) Uani 1 1 d .
O9 O 0.2148(8) 0.2792(8) 0.1125(3) 0.0130(14) Uani 1 1 d .
O10 O 0.4497(8) 0.3156(7) 0.2539(3) 0.0085(13) Uani 1 1 d .
O11 O 0.5050(8) 0.0476(8) 0.1626(3) 0.0104(13) Uani 1 1 d .
O12 O 0.4916(8) 0.1140(8) 0.3746(3) 0.0105(13) Uani 1 1 d .
O13 O 0.2354(8) 0.0015(8) 0.2636(3) 0.0102(13) Uani 1 1 d .
O14 O 0.5867(8) -0.1787(8) 0.2763(3) 0.0102(13) Uani 1 1 d .
O15 O 0.2376(8) -0.3638(8) 0.2623(3) 0.0104(13) Uani 1 1 d .
O16 O 0.4959(8) -0.4269(8) 0.3737(3) 0.0110(13) Uani 1 1 d .
O17 O 0.1180(9) -0.3678(9) 0.4048(3) 0.0176(15) Uani 1 1 d .
O18 O 0.1774(11) -0.3564(10) 0.5521(4) 0.036(2) Uani 1 1 d .
O19 O 0.6210(10) -0.3664(8) 0.5244(4) 0.0203(16) Uani 1 1 d .
O20 O 0.5985(8) 0.1307(8) 0.5261(3) 0.0123(14) Uani 1 1 d .
O21 O 0.8008(8) -0.1352(8) 0.4376(3) 0.0131(14) Uani 1 1 d .
O22 O 0.8778(8) -0.0719(9) 0.5898(3) 0.0157(15) Uani 1 1 d .
O1W O 0.7491(9) 0.2281(9) -0.0992(3) 0.0206(16) Uani 1 1 d .
H1WA H 0.8358 0.2209 -0.1294 0.031 Uiso 1 1 d R
H1WB H 0.6792 0.1321 -0.1067 0.031 Uiso 1 1 d R

loop_
_atom_site_aniso_label
_atom_site_aniso_U_11
_atom_site_aniso_U_22
_atom_site_aniso_U_33
_atom_site_aniso_U_23
_atom_site_aniso_U_13
_atom_site_aniso_U_12
La1 0.0055(3) 0.0056(3) 0.0083(2) -0.0002(2) 0.00297(19) -0.0002(2)
La2 0.0052(3) 0.0073(3) 0.0090(3) 0.0000(2) 0.00185(19) 0.0001(2)
Mo1 0.0042(4) 0.0179(4) 0.0073(4) -0.0008(3) 0.0014(3) -0.0004(3)
Mo2 0.0037(4) 0.0033(4) 0.0075(4) 0.0000(3) 0.0024(3) 0.0002(3)
Mo3 0.0032(4) 0.0046(4) 0.0089(4) -0.0013(3) 0.0025(3) 0.0003(3)
Mo4 0.0046(5) 0.0032(5) 0.0087(5) 0.0003(4) 0.0017(4) 0.0003(4)
Mo5 0.0043(4) 0.0087(4) 0.0096(4) -0.0002(3) 0.0021(3) 0.0010(3)
Se1 0.0062(5) 0.0056(4) 0.0081(4) -0.0003(3) 0.0038(3) 0.0002(3)
Se2 0.0044(4) 0.0060(4) 0.0103(4) -0.0003(3) 0.0015(3) 0.0000(3)
O1 0.014(4) 0.024(4) 0.005(3) -0.002(3) 0.000(3) 0.000(3)
O2 0.007(2) 0.009(2) 0.010(2) 0.000(2) 0.0067(19) 0.002(2)
O3 0.015(3) 0.006(3) 0.012(3) 0.001(3) 0.010(2) 0.000(3)
O4 0.009(3) 0.005(3) 0.016(3) -0.006(3) 0.001(2) 0.000(3)
O5 0.010(3) 0.014(3) 0.003(3) 0.001(2) -0.002(2) -0.001(3)
O6 0.006(3) 0.005(3) 0.020(3) -0.001(3) 0.003(3) -0.002(2)
O7 0.010(3) 0.005(3) 0.007(3) -0.002(2) 0.005(2) 0.000(2)
O8 0.006(3) 0.024(4) 0.011(3) 0.000(3) 0.002(2) -0.004(3)
O9 0.003(3) 0.022(4) 0.014(3) 0.002(3) 0.000(2) 0.002(3)
O10 0.007(3) 0.006(3) 0.010(3) -0.003(2) -0.003(2) -0.002(2)
O11 0.006(3) 0.012(3) 0.013(3) 0.000(3) 0.001(2) 0.002(3)
O12 0.008(3) 0.011(3) 0.011(3) -0.004(3) -0.001(2) 0.000(3)
O13 0.005(3) 0.014(3) 0.012(3) 0.003(3) 0.001(2) 0.001(3)
O14 0.010(3) 0.010(3) 0.011(3) 0.000(3) 0.007(2) 0.004(3)
O15 0.002(3) 0.015(3) 0.015(3) 0.003(3) 0.002(2) 0.003(3)
O16 0.011(3) 0.014(3) 0.009(3) 0.001(3) 0.006(2) 0.000(3)
O17 0.013(4) 0.028(4) 0.011(3) 0.002(3) -0.001(3) 0.008(3)
O18 0.045(5) 0.038(5) 0.027(4) 0.002(4) 0.015(4) 0.008(4)
O19 0.042(5) 0.006(3) 0.016(4) 0.002(3) 0.018(3) -0.002(3)
O20 0.011(4) 0.007(3) 0.018(3) 0.002(3) -0.001(3) -0.002(3)
O21 0.008(3) 0.019(3) 0.012(3) 0.001(3) 0.005(2) 0.000(3)
O22 0.008(3) 0.022(4) 0.017(4) 0.000(3) 0.002(3) -0.003(3)
O1W 0.017(4) 0.034(4) 0.010(3) 0.002(3) -0.002(3) -0.005(3)

loop_
_atom_type_symbol
_atom_type_description
_atom_type_scat_dispersion_real
_atom_type_scat_dispersion_imag
_atom_type_scat_source
O O 0.0106 0.0060 'International Tables Vol C Tables 4.2.6.8 and 6.1.1.4'
Se Se -0.0929 2.2259 'International Tables Vol C Tables 4.2.6.8 and 6.1.1.4'
Mo Mo -1.6832 0.6857 'International Tables Vol C Tables 4.2.6.8 and 6.1.1.4'
La La -0.2871 2.4523 'International Tables Vol C Tables 4.2.6.8 and 6.1.1.4'
H H 0.0000 0.0000 'International Tables Vol C Tables 4.2.6.8 and 6.1.1.4'

loop_
_geom_angle_atom_site_label_1
_geom_angle_atom_site_label_2
_geom_angle_atom_site_label_3
_geom_angle
_geom_angle_site_symmetry_1
_geom_angle_site_symmetry_3
O2 La1 O3 162.49(19) 2_765 2_755
O2 La1 O9 91.95(19) 2_765 1_655
O3 La1 O9 92.3(2) 2_755 1_655
O2 La1 O5 82.28(19) 2_765 .
O3 La1 O5 82.03(19) 2_755 .
O9 La1 O5 77.81(19) 1_655 .
O2 La1 O8 83.41(18) 2_765 .
O3 La1 O8 82.78(19) 2_755 .
O9 La1 O8 141.9(2) 1_655 .
O5 La1 O8 64.09(19) . .
O2 La1 O1W 92.6(2) 2_765 .
O3 La1 O1W 93.6(2) 2_755 .
O9 La1 O1W 145.0(2) 1_655 .
O5 La1 O1W 137.2(2) . .
O8 La1 O1W 73.1(2) . .
O2 La1 O2 69.0(2) 2_765 .
O3 La1 O2 128.54(18) 2_755 .
O9 La1 O2 77.0(2) 1_655 .
O5 La1 O2 140.71(18) . .
O8 La1 O2 134.07(19) . .
O1W La1 O2 72.37(19) . .
O2 La1 O3 128.00(19) 2_765 .
O3 La1 O3 69.5(2) 2_755 .
O9 La1 O3 76.96(19) 1_655 .
O5 La1 O3 140.75(19) . .
O8 La1 O3 134.09(19) . .
O1W La1 O3 73.02(19) . .
O2 La1 O3 59.04(17) . .
O2 La1 Se1 98.70(13) 2_765 .
O3 La1 Se1 98.80(13) 2_755 .
O9 La1 Se1 78.01(15) 1_655 .
O5 La1 Se1 155.82(13) . .
O8 La1 Se1 140.09(14) . .
O1W La1 Se1 67.03(15) . .
O2 La1 Se1 29.87(12) . .
O3 La1 Se1 29.45(13) . .
O2 La1 Mo1 81.66(13) 2_765 .
O3 La1 Mo1 81.28(13) 2_755 .
O9 La1 Mo1 117.00(15) 1_655 .
O5 La1 Mo1 39.19(13) . .
O8 La1 Mo1 24.91(13) . .
O1W La1 Mo1 97.97(15) . .
O2 La1 Mo1 148.22(12) . .
O3 La1 Mo1 148.44(13) . .
Se1 La1 Mo1 164.99(2) . .
O2 La1 La1 35.59(13) 2_765 2_765
O3 La1 La1 161.91(14) 2_755 2_765
O9 La1 La1 83.12(15) 1_655 2_765
O5 La1 La1 113.80(13) . 2_765
O8 La1 La1 111.48(14) . 2_765
O1W La1 La1 80.66(15) . 2_765
O2 La1 La1 33.37(12) . 2_765
O3 La1 La1 92.41(13) . 2_765
Se1 La1 La1 63.15(2) . 2_765
Mo1 La1 La1 116.40(2) . 2_765
O2 La1 La1 161.69(13) 2_765 2_755
O3 La1 La1 35.81(13) 2_755 2_755
O9 La1 La1 83.27(14) 1_655 2_755
O5 La1 La1 113.68(13) . 2_755
O8 La1 La1 111.11(13) . 2_755
O1W La1 La1 81.67(15) . 2_755
O2 La1 La1 92.73(12) . 2_755
O3 La1 La1 33.69(13) . 2_755
Se1 La1 La1 63.04(2) . 2_755
Mo1 La1 La1 116.26(2) . 2_755
La1 La1 La1 126.10(3) 2_765 2_755
O1 La2 O14 76.69(19) 2_755 .
O1 La2 O4 80.4(2) 2_755 1_545
O14 La2 O4 63.66(18) . 1_545
O1 La2 O6 81.01(19) 2_755 .
O14 La2 O6 64.11(18) . .
O4 La2 O6 127.22(18) 1_545 .
O1 La2 O17 131.7(2) 2_755 1_655
O14 La2 O17 122.4(2) . 1_655
O4 La2 O17 73.00(19) 1_545 1_655
O6 La2 O17 146.71(19) . 1_655
O1 La2 O13 71.23(19) 2_755 1_655
O14 La2 O13 134.38(18) . 1_655
O4 La2 O13 137.48(18) 1_545 1_655
O6 La2 O13 79.34(18) . 1_655
O17 La2 O13 103.17(19) 1_655 1_655
O1 La2 O22 133.5(2) 2_755 2_756
O14 La2 O22 123.01(18) . 2_756
O4 La2 O22 145.4(2) 1_545 2_756
O6 La2 O22 74.07(19) . 2_756
O17 La2 O22 76.82(19) 1_655 2_756
O13 La2 O22 65.99(19) 1_655 2_756
O1 La2 O15 71.01(19) 2_755 1_655
O14 La2 O15 134.23(17) . 1_655
O4 La2 O15 79.45(18) 1_545 1_655
O6 La2 O15 137.51(19) . 1_655
O17 La2 O15 65.02(19) 1_655 1_655
O13 La2 O15 61.89(18) 1_655 1_655
O22 La2 O15 102.75(18) 2_756 1_655
O1 La2 O21 151.47(19) 2_755 .
O14 La2 O21 74.79(18) . .
O4 La2 O21 87.46(19) 1_545 .
O6 La2 O21 86.15(19) . .
O17 La2 O21 67.00(19) 1_655 .
O13 La2 O21 131.13(18) 1_655 .
O22 La2 O21 65.17(19) 2_756 .
O15 La2 O21 132.02(19) 1_655 .
O9 Mo1 O8 104.2(3) . .
O9 Mo1 O11 100.5(3) . .
O8 Mo1 O11 103.5(3) . .
O9 Mo1 O7 99.9(3) . .
O8 Mo1 O7 103.3(3) . .
O11 Mo1 O7 140.9(2) . .
O9 Mo1 O10 92.3(3) . .
O8 Mo1 O10 163.5(2) . .
O11 Mo1 O10 73.2(2) . .
O7 Mo1 O10 73.0(2) . .
O9 Mo1 O5 176.1(2) . .
O8 Mo1 O5 79.7(2) . .
O11 Mo1 O5 78.8(2) . .
O7 Mo1 O5 78.6(2) . .
O10 Mo1 O5 83.9(2) . .
O9 Mo1 La1 141.9(2) . .
O8 Mo1 La1 37.74(18) . .
O11 Mo1 La1 92.29(18) . .
O7 Mo1 La1 91.81(17) . .
O10 Mo1 La1 125.80(14) . .
O5 Mo1 La1 41.93(14) . .
O12 Mo2 O13 100.1(3) . .
O12 Mo2 O10 97.8(3) . .
O13 Mo2 O10 98.4(3) . .
O12 Mo2 O14 97.8(3) . .
O13 Mo2 O14 98.4(3) . .
O10 Mo2 O14 154.6(2) . .
O12 Mo2 O11 167.1(3) . .
O13 Mo2 O11 91.6(2) . .
O10 Mo2 O11 74.9(2) . .
O14 Mo2 O11 85.8(2) . .
O12 Mo2 O6 86.4(2) . .
O13 Mo2 O6 173.3(2) . .
O10 Mo2 O6 81.8(2) . .
O14 Mo2 O6 79.4(2) . .
O11 Mo2 O6 82.0(2) . .
O16 Mo3 O15 101.4(3) . .
O16 Mo3 O10 96.2(3) . 1_545
O15 Mo3 O10 98.6(3) . 1_545
O16 Mo3 O14 98.3(3) . .
O15 Mo3 O14 97.6(3) . .
O10 Mo3 O14 155.7(2) 1_545 .
O16 Mo3 O7 165.5(2) . 1_545
O15 Mo3 O7 91.4(2) . 1_545
O10 Mo3 O7 74.8(2) 1_545 1_545
O14 Mo3 O7 86.8(2) . 1_545
O16 Mo3 O4 86.1(2) . 1_545
O15 Mo3 O4 172.2(3) . 1_545
O10 Mo3 O4 82.4(2) 1_545 1_545
O14 Mo3 O4 79.2(2) . 1_545
O7 Mo3 O4 81.4(2) 1_545 1_545
O18 Mo4 O17 101.3(3) . .
O18 Mo4 O19 100.5(3) . 2_646
O17 Mo4 O19 107.9(3) . 2_646
O18 Mo4 O20 101.8(3) . 2_656
O17 Mo4 O20 96.1(3) . 2_656
O19 Mo4 O20 143.1(3) 2_646 2_656
O18 Mo4 O19 103.9(3) . .
O17 Mo4 O19 153.5(3) . .
O19 Mo4 O19 75.3(3) 2_646 .
O20 Mo4 O19 71.0(2) 2_656 .
O18 Mo4 O16 175.4(3) . .
O17 Mo4 O16 82.8(3) . .
O19 Mo4 O16 76.1(2) 2_646 .
O20 Mo4 O16 79.7(2) 2_656 .
O19 Mo4 O16 72.4(2) . .
O21 Mo5 O22 105.6(3) . .
O21 Mo5 O19 101.5(3) . .
O22 Mo5 O19 106.1(3) . .
O21 Mo5 O20 101.7(3) . .
O22 Mo5 O20 94.1(3) . .
O19 Mo5 O20 143.7(3) . .
O21 Mo5 O20 98.2(3) . 2_656
O22 Mo5 O20 154.8(3) . 2_656
O19 Mo5 O20 76.7(3) . 2_656
O20 Mo5 O20 72.6(3) . 2_656
O21 Mo5 O12 172.9(2) . 2_656
O22 Mo5 O12 81.4(2) . 2_656
O19 Mo5 O12 74.9(2) . 2_656
O20 Mo5 O12 78.7(2) . 2_656
O20 Mo5 O12 75.1(2) 2_656 2_656
O1 Se1 O3 100.7(3) . .
O1 Se1 O2 101.2(3) . .
O3 Se1 O2 94.9(3) . .
O1 Se1 La1 100.6(2) . .
O3 Se1 La1 47.71(18) . .
O2 Se1 La1 47.68(19) . .
O5 Se2 O6 101.4(3) . .
O5 Se2 O4 100.8(3) . .
O6 Se2 O4 106.2(3) . .
Se1 O1 La2 147.3(3) . 2_755
Se1 O2 La1 146.0(3) . 2_765
Se1 O2 La1 102.5(2) . .
La1 O2 La1 111.0(2) 2_765 .
Se1 O3 La1 146.1(3) . 2_755
Se1 O3 La1 102.8(2) . .
La1 O3 La1 110.5(2) 2_755 .
Se2 O4 Mo3 128.2(3) . 1_565
Se2 O4 La2 125.9(3) . 1_565
Mo3 O4 La2 102.4(2) 1_565 1_565
Se2 O5 Mo1 123.4(3) . .
Se2 O5 La1 137.7(3) . .
Mo1 O5 La1 98.89(19) . .
Se2 O6 Mo2 128.2(3) . .
Se2 O6 La2 125.2(3) . .
Mo2 O6 La2 101.9(2) . .
Mo1 O7 Mo3 108.9(3) . 1_565
Mo1 O8 La1 117.3(3) . .
Mo1 O9 La1 155.1(3) . 1_455
Mo3 O10 Mo2 151.6(3) 1_565 .
Mo3 O10 Mo1 103.1(3) 1_565 .
Mo2 O10 Mo1 102.8(2) . .
Mo1 O11 Mo2 108.8(3) . .
Mo2 O12 Mo5 142.2(3) . 2_656
Mo2 O13 La2 146.6(3) . 1_455
Mo3 O14 Mo2 132.4(3) . .
Mo3 O14 La2 112.6(2) . .
Mo2 O14 La2 112.7(2) . .
Mo3 O15 La2 146.5(3) . 1_455
Mo3 O16 Mo4 139.3(3) . .
Mo4 O17 La2 146.2(4) . 1_455
Mo5 O19 Mo4 148.1(4) . 2_646
Mo5 O19 Mo4 103.8(3) . .
Mo4 O19 Mo4 104.7(3) 2_646 .
Mo5 O20 Mo4 138.8(3) . 2_656
Mo5 O20 Mo5 107.4(3) . 2_656
Mo4 O20 Mo5 108.5(3) 2_656 2_656
Mo5 O21 La2 177.1(3) . .
Mo5 O22 La2 147.7(3) . 2_756

loop_
_geom_bond_atom_site_label_1
_geom_bond_atom_site_label_2
_geom_bond_distance
_geom_bond_site_symmetry_2
La1 O2 2.429(6) 2_765
La1 O3 2.442(6) 2_755
La1 O9 2.476(6) 1_655
La1 O5 2.485(6) .
La1 O8 2.532(6) .
La1 O1W 2.532(6) .
La1 O2 2.570(6) .
La1 O3 2.575(6) .
La1 Se1 3.3942(13) .
La1 Mo1 3.6741(13) .
La1 La1 4.1213(15) 2_765
La1 La1 4.1227(15) 2_755
La2 O1 2.411(6) 2_755
La2 O14 2.554(6) .
La2 O4 2.561(6) 1_545
La2 O6 2.568(6) .
La2 O17 2.572(6) 1_655
La2 O13 2.599(6) 1_655
La2 O22 2.616(6) 2_756
La2 O15 2.618(6) 1_655
La2 O21 2.621(6) .
Mo1 O9 1.735(6) .
Mo1 O8 1.742(6) .
Mo1 O11 1.897(6) .
Mo1 O7 1.900(5) .
Mo1 O10 2.255(6) .
Mo1 O5 2.350(6) .
Mo2 O12 1.710(6) .
Mo2 O13 1.720(6) .
Mo2 O10 1.946(6) .
Mo2 O14 1.959(6) .
Mo2 O11 2.146(6) .
Mo2 O6 2.280(6) .
Mo3 O16 1.713(6) .
Mo3 O15 1.721(5) .
Mo3 O10 1.942(5) 1_545
Mo3 O14 1.954(6) .
Mo3 O7 2.144(6) 1_545
Mo3 O4 2.262(6) 1_545
Mo4 O18 1.695(8) .
Mo4 O17 1.740(6) .
Mo4 O19 1.939(6) 2_646
Mo4 O20 1.964(6) 2_656
Mo4 O19 2.316(7) .
Mo4 O16 2.389(6) .
Mo5 O21 1.724(6) .
Mo5 O22 1.729(6) .
Mo5 O19 1.891(6) .
Mo5 O20 1.954(6) .
Mo5 O20 2.126(6) 2_656
Mo5 O12 2.401(6) 2_656
Se1 O1 1.692(6) .
Se1 O3 1.712(6) .
Se1 O2 1.731(5) .
Se2 O5 1.708(5) .
Se2 O6 1.720(6) .
Se2 O4 1.725(5) .
O1 La2 2.411(6) 2_755
O2 La1 2.429(6) 2_765
O3 La1 2.442(6) 2_755
O4 Mo3 2.262(6) 1_565
O4 La2 2.561(6) 1_565
O7 Mo3 2.144(6) 1_565
O9 La1 2.476(6) 1_455
O10 Mo3 1.942(5) 1_565
O12 Mo5 2.401(6) 2_656
O13 La2 2.599(6) 1_455
O15 La2 2.618(6) 1_455
O17 La2 2.572(6) 1_455
O19 Mo4 1.939(6) 2_646
O20 Mo4 1.964(6) 2_656
O20 Mo5 2.126(6) 2_656
O22 La2 2.616(6) 2_756
